data_7244261
loop_
_publ_author_name
'Sun, Zhen-Zhou'
'Zhu, Ning'
'Pan, Xun'
'Hu, Fu-Zhen'
'Wang, Guo'
'Yang, Yu-Ping'
'Qiu, Qi-Ming'
'Li, Zhong-Feng'
'Xin, Xiu-Lan'
'Liu, Jian-Ming'
'Li, Xiao-Qi'
'Jin, Qiong-Hua'
'Ren, Zhi-Gang'
'Zhou, Qing-Li'

_publ_section_title
;
 Designing luminescent diimine-Cu(i)--phosphine complexes by tuning
 N-ligand and counteranions: correlation of weak interactions,
 luminescence and THz absorption spectra
;
_journal_name_full CrystEngComm
_journal_paper_doi 10.1039/D1CE01574E
_journal_year 2022
_chemical_formula_moiety 'C43 H36 Cu N4 P2, B F4'
_chemical_formula_sum 'C43 H36 B Cu F4 N4 P2'
_chemical_formula_weight 821.05
_space_group_crystal_system triclinic
_space_group_IT_number 2
_space_group_name_Hall '-P 1'
_space_group_name_H-M_alt 'P -1'
_atom_sites_solution_hydrogens geom
_atom_sites_solution_primary direct
_audit_creation_date 2019-02-28
_audit_creation_method
;
Olex2 1.2
(compiled 2018.05.29 svn.r3508 for OlexSys, GUI svn.r5506)
;
_audit_update_record
;
2021-04-02 deposited with the CCDC.	2022-01-04 downloaded from the CCDC.
;
_cell_angle_alpha 88.298(2)
_cell_angle_beta 73.809(3)
_cell_angle_gamma 87.479(3)
_cell_formula_units_Z 2
_cell_length_a 11.5699(5)
_cell_length_b 12.5429(3)
_cell_length_c 13.6715(4)
_cell_measurement_reflns_used 6188
_cell_measurement_temperature 106.7
_cell_measurement_theta_max 29.3135
_cell_measurement_theta_min 3.1296
_cell_volume 1903.16(11)
_computing_cell_refinement
;
CrysAlisPro, Agilent Technologies,
Version 1.171.35.11 (release 16-05-2011 CrysAlis171 .NET)
(compiled May 16 2011,17:55:39)
;
_computing_data_collection
;
CrysAlisPro, Agilent Technologies,
Version 1.171.35.11 (release 16-05-2011 CrysAlis171 .NET)
(compiled May 16 2011,17:55:39)
;
_computing_data_reduction
;
CrysAlisPro, Agilent Technologies,
Version 1.171.35.11 (release 16-05-2011 CrysAlis171 .NET)
(compiled May 16 2011,17:55:39)
;
_computing_molecular_graphics 'Olex2 (Dolomanov et al., 2009)'
_computing_publication_material 'Olex2 (Dolomanov et al., 2009)'
_computing_structure_refinement 'ShelXL (Sheldrick, 2015)'
_computing_structure_solution 'XS (Sheldrick, 2008)'
_diffrn_ambient_temperature 106.7
_diffrn_detector_area_resol_mean 16.0971
_diffrn_measured_fraction_theta_full 0.976
_diffrn_measured_fraction_theta_max 0.998
_diffrn_measurement_details
;
#__ type_ start__ end____ width___ exp.time_
  1 omega  -44.00   13.00   1.0000    1.5000
omega____ theta____ kappa____ phi______ frames
    -      -15.9711   77.0000  150.0000 57

#__ type_ start__ end____ width___ exp.time_
  2 omega   -8.00   30.00   1.0000    1.5000
omega____ theta____ kappa____ phi______ frames
    -       21.2836   77.0000   90.0000 38

#__ type_ start__ end____ width___ exp.time_
  3 omega  -51.00   41.00   1.0000    1.5000
omega____ theta____ kappa____ phi______ frames
    -       21.2836  -37.0000   60.0000 92

#__ type_ start__ end____ width___ exp.time_
  4 omega   -5.00   86.00   1.0000    1.5000
omega____ theta____ kappa____ phi______ frames
    -       21.2836   77.0000  -30.0000 91

#__ type_ start__ end____ width___ exp.time_
  5 omega  -46.00   50.00   1.0000    1.5000
omega____ theta____ kappa____ phi______ frames
    -       21.2836  -77.0000 -150.0000 96
;
_diffrn_measurement_device_type 'Xcalibur, Eos, Gemini'
_diffrn_measurement_method '\w scans'
_diffrn_orient_matrix_UB_11 0.0627954000
_diffrn_orient_matrix_UB_12 0.0077348000
_diffrn_orient_matrix_UB_13 -0.0118767000
_diffrn_orient_matrix_UB_21 0.0094944000
_diffrn_orient_matrix_UB_22 -0.0537784000
_diffrn_orient_matrix_UB_23 0.0143335000
_diffrn_orient_matrix_UB_31 0.0068919000
_diffrn_orient_matrix_UB_32 -0.0159116000
_diffrn_orient_matrix_UB_33 -0.0507255000
_diffrn_radiation_monochromator graphite
_diffrn_radiation_type MoK\a
_diffrn_radiation_wavelength 0.71073
_diffrn_reflns_av_R_equivalents 0.0178
_diffrn_reflns_av_unetI/netI 0.0312
_diffrn_reflns_Laue_measured_fraction_full 0.976
_diffrn_reflns_Laue_measured_fraction_max 0.998
_diffrn_reflns_limit_h_max 10
_diffrn_reflns_limit_h_min -13
_diffrn_reflns_limit_k_max 12
_diffrn_reflns_limit_k_min -14
_diffrn_reflns_limit_l_max 16
_diffrn_reflns_limit_l_min -16
_diffrn_reflns_number 12067
_diffrn_reflns_point_group_measured_fraction_full 0.976
_diffrn_reflns_point_group_measured_fraction_max 0.998
_diffrn_reflns_theta_full 25.242
_diffrn_reflns_theta_max 25.027
_diffrn_reflns_theta_min 3.136
_diffrn_source 'Enhance (Mo) X-ray Source'
_exptl_absorpt_coefficient_mu 0.715
_exptl_absorpt_correction_T_max 1.00000
_exptl_absorpt_correction_T_min 0.88885
_exptl_absorpt_correction_type multi-scan
_exptl_absorpt_process_details
;
CrysAlisPro, Agilent Technologies,
Version 1.171.35.11 (release 16-05-2011 CrysAlis171 .NET)
(compiled May 16 2011,17:55:39)
Empirical absorption correction using spherical harmonics,
 implemented in SCALE3 ABSPACK scaling algorithm.
;
_exptl_crystal_colour 'clear yellowish yellow'
_exptl_crystal_colour_lustre clear
_exptl_crystal_colour_modifier yellowish
_exptl_crystal_colour_primary yellow
_exptl_crystal_density_diffrn 1.433
_exptl_crystal_description block
_exptl_crystal_F_000 844
_exptl_crystal_size_max 0.45
_exptl_crystal_size_mid 0.4
_exptl_crystal_size_min 0.3
_refine_diff_density_max 0.324
_refine_diff_density_min -0.307
_refine_diff_density_rms 0.049
_refine_ls_extinction_method none
_refine_ls_goodness_of_fit_ref 1.038
_refine_ls_hydrogen_treatment constr
_refine_ls_matrix_type full
_refine_ls_number_parameters 524
_refine_ls_number_reflns 6711
_refine_ls_number_restraints 30
_refine_ls_restrained_S_all 1.035
_refine_ls_R_factor_all 0.0339
_refine_ls_R_factor_gt 0.0290
_refine_ls_shift/su_max 0.001
_refine_ls_shift/su_mean 0.000
_refine_ls_structure_factor_coef Fsqd
_refine_ls_weighting_details
;
 w=1/[\s^2^(Fo^2^)+(0.0262P)^2^+1.0842P]
 where P=(Fo^2^+2Fc^2^)/3
;
_refine_ls_weighting_scheme calc
_refine_ls_wR_factor_gt 0.0669
_refine_ls_wR_factor_ref 0.0698
_reflns_Friedel_coverage 0.000
_reflns_number_gt 6025
_reflns_number_total 6711
_reflns_threshold_expression 'I > 2\s(I)'
_cod_data_source_file d1ce01574e2.cif
_cod_data_source_block exp_4283
_cod_original_cell_volume 1903.17(12)
_cod_database_code 7244261
_shelxl_version_number 2013-2
_shelx_space_group_comment
;
The symmetry employed for this shelxl refinement is uniquely defined
by the following loop, which should always be used as a source of
symmetry information in preference to the above space-group names.
They are only intended as comments.
;
_shelx_estimated_absorpt_t_max 0.814
_shelx_estimated_absorpt_t_min 0.739
_reflns_odcompleteness_completeness 99.83
_reflns_odcompleteness_iscentric 1
_reflns_odcompleteness_theta 26.32
_olex2_refinement_description
;
1. Fixed Uiso
 At 1.2 times of:
  All C(H) groups, All C(H,H) groups
2. Rigid bond restraints
 F3, B1, F4
 with sigma for 1-2 distances of 0.005 and sigma for 1-3 distances of 0.005
 F5, B2, F6
 with sigma for 1-2 distances of 0.005 and sigma for 1-3 distances of 0.005
3. Uiso/Uaniso restraints and constraints
B1 \\sim F3 \\sim F4: within 1.7A with sigma of 0.04 and sigma for terminal
atoms of 0.08
F5 \\sim B2 \\sim F6: within 1.7A with sigma of 0.04 and sigma for terminal
atoms of 0.08
4. Others
 Sof(F6)=Sof(F5)=Sof(B2)=1-FVAR(1)
 Sof(F3)=Sof(F4)=Sof(B1)=FVAR(1)
5.a Secondary CH2 refined with riding coordinates:
 C14(H14A,H14B), C13(H13A,H13B)
5.b Aromatic/amide H refined with riding coordinates:
 C33(H33), C25(H25), C39(H39), C16(H16), C17(H17), C3(H3), C24(H24), C11(H11),
 C1(H1), C8(H8), C43(H43), C2(H2), C34(H34), C35(H35), C41(H41), C31(H31),
 C12(H12), C30(H30), C27(H27), C18(H18), C37(H37), C9(H9), C10(H10), C21(H21),
 C36(H36), C22(H22), C40(H40), C19(H19), C42(H42), C23(H23), C29(H29), C28(H28)
;
_olex2_submission_special_instructions 'No special instructions were received'

loop_
_space_group_symop_operation_xyz
'x, y, z'
'-x, -y, -z'

loop_
_atom_site_label
_atom_site_type_symbol
_atom_site_fract_x
_atom_site_fract_y
_atom_site_fract_z
_atom_site_U_iso_or_equiv
_atom_site_adp_type
_atom_site_occupancy
_atom_site_site_symmetry_order
_atom_site_calc_flag
_atom_site_refinement_flags_posn
_atom_site_refinement_flags_adp
_atom_site_refinement_flags_occupancy
_atom_site_disorder_assembly
_atom_site_disorder_group
Cu1 Cu 0.69212(2) 0.75809(2) 0.31371(2) 0.01606(7) Uani 1 1 d . . . . .
P1 P 0.74566(4) 0.58569(4) 0.29029(4) 0.01544(11) Uani 1 1 d . . . . .
P2 P 0.76757(4) 0.83630(4) 0.16091(4) 0.01484(11) Uani 1 1 d . . . . .
N3 N 0.87548(14) 0.63886(11) 0.09530(11) 0.0162(3) Uani 1 1 d . . . . .
N2 N 0.75355(15) 0.81774(12) 0.42897(11) 0.0183(3) Uani 1 1 d . . . . .
N4 N 0.85669(15) 0.65227(13) -0.06899(12) 0.0233(4) Uani 1 1 d . . . . .
N1 N 0.52789(14) 0.79198(11) 0.41670(12) 0.0188(3) Uani 1 1 d . . . . .
C20 C 0.64245(17) 0.50304(14) 0.24992(14) 0.0173(4) Uani 1 1 d . . . . .
C33 C 0.55484(17) 0.83400(14) 0.10239(15) 0.0195(4) Uani 1 1 d . . . . .
H33 H 0.5177 0.8147 0.1714 0.023 Uiso 1 1 calc R . . . .
C32 C 0.67759(17) 0.85243(14) 0.07101(14) 0.0175(4) Uani 1 1 d . . . . .
C14 C 0.90116(17) 0.75189(14) 0.09099(14) 0.0161(4) Uani 1 1 d . . . . .
H14A H 0.9270 0.7761 0.0189 0.019 Uiso 1 1 calc R . . . .
H14B H 0.9686 0.7618 0.1209 0.019 Uiso 1 1 calc R . . . .
C5 C 0.66110(18) 0.85963(14) 0.50467(14) 0.0184(4) Uani 1 1 d . . . . .
C13 C 0.88718(17) 0.57778(14) 0.18435(13) 0.0162(4) Uani 1 1 d . . . . .
H13A H 0.9538 0.6055 0.2074 0.019 Uiso 1 1 calc R . . . .
H13B H 0.9076 0.5022 0.1657 0.019 Uiso 1 1 calc R . . . .
C15 C 0.85380(16) 0.58968(14) 0.01257(14) 0.0165(4) Uani 1 1 d . . . . .
C6 C 0.54089(18) 0.84531(14) 0.49879(14) 0.0190(4) Uani 1 1 d . . . . .
C38 C 0.83342(17) 0.96724(14) 0.15818(14) 0.0179(4) Uani 1 1 d . . . . .
C25 C 0.57494(18) 0.55218(15) 0.18984(15) 0.0207(4) Uani 1 1 d . . . . .
H25 H 0.5804 0.6267 0.1760 0.025 Uiso 1 1 calc R . . . .
C7 C 0.44206(19) 0.88575(14) 0.57576(15) 0.0242(5) Uani 1 1 d . . . . .
C39 C 0.92361(18) 0.97718(15) 0.20695(15) 0.0214(4) Uani 1 1 d . . . . .
H39 H 0.9549 0.9154 0.2341 0.026 Uiso 1 1 calc R . . . .
C26 C 0.78436(18) 0.51233(14) 0.39444(14) 0.0189(4) Uani 1 1 d . . . . .
C16 C 0.82977(17) 0.48086(15) 0.01493(14) 0.0210(4) Uani 1 1 d . . . . .
H16 H 0.8299 0.4376 0.0731 0.025 Uiso 1 1 calc R . . . .
C17 C 0.80604(18) 0.43800(17) -0.06850(16) 0.0263(5) Uani 1 1 d . . . . .
H17 H 0.7894 0.3645 -0.0683 0.032 Uiso 1 1 calc R . . . .
C3 C 0.7998(2) 0.92478(16) 0.58935(16) 0.0293(5) Uani 1 1 d . . . . .
H3 H 0.8166 0.9626 0.6427 0.035 Uiso 1 1 calc R . . . .
C4 C 0.6804(2) 0.91506(14) 0.58660(14) 0.0236(5) Uani 1 1 d . . . . .
C24 C 0.50023(19) 0.49417(16) 0.15012(16) 0.0251(4) Uani 1 1 d . . . . .
H24 H 0.4566 0.5283 0.1078 0.030 Uiso 1 1 calc R . . . .
C11 C 0.5779(2) 0.95961(15) 0.66127(15) 0.0288(5) Uani 1 1 d . . . . .
H11 H 0.5900 0.9998 0.7151 0.035 Uiso 1 1 calc R . . . .
C1 C 0.86482(19) 0.82632(15) 0.43555(15) 0.0235(4) Uani 1 1 d . . . . .
H1 H 0.9293 0.7950 0.3842 0.028 Uiso 1 1 calc R . . . .
C8 C 0.3266(2) 0.86607(16) 0.56884(17) 0.0320(5) Uani 1 1 d . . . . .
H8 H 0.2576 0.8913 0.6197 0.038 Uiso 1 1 calc R . . . .
C43 C 0.78924(19) 1.05910(15) 0.11812(16) 0.0244(4) Uani 1 1 d . . . . .
H43 H 0.7288 1.0539 0.0838 0.029 Uiso 1 1 calc R . . . .
C2 C 0.8919(2) 0.87955(16) 0.51486(16) 0.0287(5) Uani 1 1 d . . . . .
H2 H 0.9730 0.8841 0.5168 0.034 Uiso 1 1 calc R . . . .
C34 C 0.48597(19) 0.84367(15) 0.03347(16) 0.0259(5) Uani 1 1 d . . . . .
H34 H 0.4024 0.8302 0.0553 0.031 Uiso 1 1 calc R . . . .
C35 C 0.53933(19) 0.87277(16) -0.06630(16) 0.0266(5) Uani 1 1 d . . . . .
H35 H 0.4926 0.8790 -0.1135 0.032 Uiso 1 1 calc R . . . .
C41 C 0.9218(2) 1.16706(16) 0.17787(17) 0.0313(5) Uani 1 1 d . . . . .
H41 H 0.9507 1.2351 0.1856 0.038 Uiso 1 1 calc R . . . .
C31 C 0.8897(2) 0.44950(15) 0.38246(16) 0.0254(5) Uani 1 1 d . . . . .
H31 H 0.9429 0.4390 0.3164 0.030 Uiso 1 1 calc R . . . .
C12 C 0.4652(2) 0.94552(15) 0.65642(15) 0.0292(5) Uani 1 1 d . . . . .
H12 H 0.3992 0.9756 0.7073 0.035 Uiso 1 1 calc R . . . .
C30 C 0.9170(2) 0.40229(16) 0.46691(17) 0.0318(5) Uani 1 1 d . . . . .
H30 H 0.9896 0.3607 0.4585 0.038 Uiso 1 1 calc R . . . .
C27 C 0.7072(2) 0.52543(16) 0.49183(15) 0.0288(5) Uani 1 1 d . . . . .
H27 H 0.6354 0.5684 0.5012 0.035 Uiso 1 1 calc R . . . .
C18 C 0.80639(19) 0.50205(18) -0.15293(16) 0.0299(5) Uani 1 1 d . . . . .
H18 H 0.7896 0.4741 -0.2112 0.036 Uiso 1 1 calc R . . . .
C37 C 0.72990(19) 0.88273(17) -0.03012(15) 0.0270(5) Uani 1 1 d . . . . .
H37 H 0.8134 0.8964 -0.0525 0.032 Uiso 1 1 calc R . . . .
C9 C 0.3135(2) 0.81015(16) 0.48821(18) 0.0334(5) Uani 1 1 d . . . . .
H9 H 0.2356 0.7953 0.4831 0.040 Uiso 1 1 calc R . . . .
C10 C 0.41674(18) 0.77507(15) 0.41326(16) 0.0257(5) Uani 1 1 d . . . . .
H10 H 0.4065 0.7373 0.3572 0.031 Uiso 1 1 calc R . . . .
C21 C 0.63000(19) 0.39442(15) 0.27276(16) 0.0250(5) Uani 1 1 d . . . . .
H21 H 0.6738 0.3598 0.3148 0.030 Uiso 1 1 calc R . . . .
C36 C 0.6611(2) 0.89303(17) -0.09804(16) 0.0302(5) Uani 1 1 d . . . . .
H36 H 0.6973 0.9141 -0.1667 0.036 Uiso 1 1 calc R . . . .
C22 C 0.5534(2) 0.33686(16) 0.23392(18) 0.0340(5) Uani 1 1 d . . . . .
H22 H 0.5450 0.2629 0.2498 0.041 Uiso 1 1 calc R . . . .
C40 C 0.96798(19) 1.07634(16) 0.21613(16) 0.0277(5) Uani 1 1 d . . . . .
H40 H 1.0300 1.0820 0.2487 0.033 Uiso 1 1 calc R . . . .
C19 C 0.83196(19) 0.60773(17) -0.14911(16) 0.0283(5) Uani 1 1 d . . . . .
H19 H 0.8322 0.6522 -0.2067 0.034 Uiso 1 1 calc R . . . .
C42 C 0.8338(2) 1.15828(16) 0.12851(17) 0.0316(5) Uani 1 1 d . . . . .
H42 H 0.8032 1.2204 0.1014 0.038 Uiso 1 1 calc R . . . .
C23 C 0.4894(2) 0.38584(16) 0.17253(17) 0.0299(5) Uani 1 1 d . . . . .
H23 H 0.4381 0.3455 0.1457 0.036 Uiso 1 1 calc R . . . .
C29 C 0.8391(2) 0.41543(17) 0.56297(17) 0.0334(5) Uani 1 1 d . . . . .
H29 H 0.8578 0.3826 0.6205 0.040 Uiso 1 1 calc R . . . .
C28 C 0.7341(2) 0.47630(18) 0.57535(16) 0.0359(6) Uani 1 1 d . . . . .
H28 H 0.6800 0.4846 0.6414 0.043 Uiso 1 1 calc R . . . .
F1 F 1.08670(11) 0.73895(10) 0.24730(10) 0.0333(3) Uani 1 1 d . . . . .
F2 F 1.28712(11) 0.73826(10) 0.23118(10) 0.0364(3) Uani 1 1 d . . . . .
F3 F 1.19201(19) 0.83800(19) 0.12771(18) 0.0412(9) Uani 0.607(5) 1 d . U P A 1
F4 F 1.1670(3) 0.8785(3) 0.2936(3) 0.0595(13) Uani 0.607(5) 1 d . U P A 1
B1 B 1.1826(9) 0.7968(7) 0.2250(5) 0.0229(15) Uani 0.607(5) 1 d . U P A 1
F6 F 1.1440(3) 0.8340(3) 0.3611(3) 0.0331(11) Uani 0.393(5) 1 d . U P A 2
F5 F 1.2043(3) 0.8988(3) 0.1997(4) 0.0480(16) Uani 0.393(5) 1 d . U P A 2
B2 B 1.1845(13) 0.8080(11) 0.2596(9) 0.022(2) Uani 0.393(5) 1 d . U P A 2

loop_
_atom_site_aniso_label
_atom_site_aniso_U_11
_atom_site_aniso_U_22
_atom_site_aniso_U_33
_atom_site_aniso_U_23
_atom_site_aniso_U_13
_atom_site_aniso_U_12
Cu1 0.01679(13) 0.01590(12) 0.01368(13) -0.00233(8) -0.00098(9) -0.00105(9)
P1 0.0175(3) 0.0147(2) 0.0134(2) -0.00111(17) -0.0032(2) -0.00058(18)
P2 0.0135(2) 0.0161(2) 0.0140(2) 0.00006(18) -0.00239(19) -0.00058(18)
N3 0.0187(9) 0.0166(8) 0.0129(8) -0.0014(6) -0.0041(7) 0.0002(6)
N2 0.0208(9) 0.0173(8) 0.0155(8) 0.0002(6) -0.0030(7) -0.0013(6)
N4 0.0212(9) 0.0313(9) 0.0163(9) -0.0009(7) -0.0038(7) 0.0004(7)
N1 0.0186(9) 0.0141(8) 0.0205(9) 0.0012(6) -0.0003(7) -0.0016(6)
C20 0.0151(10) 0.0183(9) 0.0163(10) -0.0024(7) -0.0005(8) 0.0001(7)
C33 0.0193(10) 0.0148(9) 0.0236(11) 0.0011(7) -0.0050(8) 0.0003(7)
C32 0.0172(10) 0.0171(9) 0.0177(10) -0.0015(7) -0.0041(8) 0.0021(7)
C14 0.0138(10) 0.0186(9) 0.0148(9) -0.0004(7) -0.0020(8) -0.0011(7)
C5 0.0268(11) 0.0124(9) 0.0131(9) 0.0019(7) -0.0013(8) 0.0007(8)
C13 0.0166(10) 0.0183(9) 0.0140(9) -0.0005(7) -0.0049(8) 0.0010(7)
C15 0.0095(9) 0.0243(10) 0.0136(9) -0.0042(7) 0.0001(7) 0.0020(7)
C6 0.0244(11) 0.0116(9) 0.0161(10) 0.0034(7) 0.0018(8) 0.0014(7)
C38 0.0151(10) 0.0174(9) 0.0169(10) -0.0007(7) 0.0031(8) -0.0015(7)
C25 0.0185(10) 0.0180(9) 0.0242(11) -0.0011(8) -0.0038(8) -0.0003(8)
C7 0.0288(12) 0.0152(9) 0.0198(11) 0.0072(8) 0.0061(9) 0.0040(8)
C39 0.0185(10) 0.0221(10) 0.0216(10) -0.0011(8) -0.0020(8) -0.0009(8)
C26 0.0245(11) 0.0170(9) 0.0164(10) 0.0013(7) -0.0070(8) -0.0051(8)
C16 0.0192(11) 0.0245(10) 0.0164(10) -0.0042(8) -0.0002(8) 0.0021(8)
C17 0.0192(11) 0.0303(11) 0.0259(11) -0.0114(9) 0.0005(9) -0.0018(8)
C3 0.0485(15) 0.0225(11) 0.0219(11) -0.0019(8) -0.0179(11) -0.0020(10)
C4 0.0399(13) 0.0146(9) 0.0155(10) 0.0014(7) -0.0075(9) 0.0040(8)
C24 0.0203(11) 0.0284(11) 0.0281(12) -0.0007(8) -0.0096(9) 0.0005(8)
C11 0.0529(16) 0.0182(10) 0.0128(10) -0.0013(8) -0.0064(10) 0.0092(9)
C1 0.0238(11) 0.0263(10) 0.0197(11) 0.0003(8) -0.0047(9) -0.0018(8)
C8 0.0262(12) 0.0226(11) 0.0333(13) 0.0057(9) 0.0132(10) 0.0055(9)
C43 0.0192(11) 0.0230(10) 0.0278(11) 0.0037(8) -0.0015(9) -0.0007(8)
C2 0.0319(13) 0.0307(11) 0.0280(12) -0.0002(9) -0.0153(10) -0.0036(9)
C34 0.0186(11) 0.0220(10) 0.0392(13) 0.0011(9) -0.0117(10) -0.0015(8)
C35 0.0283(12) 0.0279(11) 0.0290(12) -0.0037(9) -0.0175(10) 0.0050(9)
C41 0.0287(12) 0.0232(11) 0.0337(13) -0.0038(9) 0.0070(10) -0.0110(9)
C31 0.0292(12) 0.0276(11) 0.0195(11) 0.0037(8) -0.0073(9) -0.0006(9)
C12 0.0448(15) 0.0191(10) 0.0136(10) 0.0028(8) 0.0063(10) 0.0119(9)
C30 0.0383(14) 0.0274(11) 0.0352(13) 0.0076(9) -0.0200(11) -0.0037(10)
C27 0.0338(13) 0.0296(11) 0.0204(11) 0.0008(8) -0.0039(10) 0.0002(9)
C18 0.0211(11) 0.0485(14) 0.0226(11) -0.0164(10) -0.0094(9) 0.0035(10)
C37 0.0166(11) 0.0412(12) 0.0218(11) 0.0021(9) -0.0040(9) 0.0028(9)
C9 0.0186(11) 0.0234(11) 0.0507(15) 0.0033(10) 0.0032(10) -0.0035(9)
C10 0.0207(11) 0.0192(10) 0.0339(12) 0.0005(8) -0.0016(9) -0.0047(8)
C21 0.0299(12) 0.0200(10) 0.0285(12) 0.0026(8) -0.0140(10) -0.0018(8)
C36 0.0284(12) 0.0442(13) 0.0181(11) 0.0009(9) -0.0078(9) 0.0065(10)
C22 0.0422(14) 0.0173(10) 0.0479(15) 0.0019(9) -0.0206(12) -0.0079(9)
C40 0.0207(11) 0.0316(12) 0.0270(12) -0.0060(9) 0.0012(9) -0.0073(9)
C19 0.0256(12) 0.0421(13) 0.0178(11) -0.0013(9) -0.0083(9) 0.0068(9)
C42 0.0304(13) 0.0207(11) 0.0366(13) 0.0063(9) 0.0014(10) -0.0008(9)
C23 0.0282(12) 0.0254(11) 0.0404(13) -0.0046(9) -0.0153(10) -0.0066(9)
C29 0.0547(16) 0.0288(12) 0.0234(12) 0.0087(9) -0.0209(11) -0.0152(11)
C28 0.0531(16) 0.0356(13) 0.0171(11) 0.0029(9) -0.0062(11) -0.0082(11)
F1 0.0223(7) 0.0422(7) 0.0385(8) -0.0149(6) -0.0126(6) 0.0031(6)
F2 0.0194(7) 0.0416(7) 0.0481(8) 0.0108(6) -0.0104(6) 0.0002(5)
F3 0.0269(13) 0.0530(17) 0.0414(15) 0.0237(12) -0.0080(10) -0.0011(10)
F4 0.069(2) 0.0391(18) 0.084(4) -0.034(2) -0.041(2) -0.0010(16)
B1 0.023(3) 0.022(3) 0.029(3) -0.004(3) -0.015(3) 0.0006(19)
F6 0.032(2) 0.037(2) 0.034(2) -0.0128(17) -0.0131(17) -0.0009(15)
F5 0.033(2) 0.035(2) 0.067(4) 0.027(2) 0.000(2) -0.0002(15)
B2 0.018(4) 0.026(6) 0.028(4) 0.007(4) -0.013(5) -0.016(3)

loop_
_atom_type_symbol
_atom_type_description
_atom_type_scat_dispersion_real
_atom_type_scat_dispersion_imag
_atom_type_scat_source
C C 0.0033 0.0016 'International Tables Vol C Tables 4.2.6.8 and 6.1.1.4'
H H 0.0000 0.0000 'International Tables Vol C Tables 4.2.6.8 and 6.1.1.4'
B B 0.0013 0.0007 'International Tables Vol C Tables 4.2.6.8 and 6.1.1.4'
Cu Cu 0.3201 1.2651 'International Tables Vol C Tables 4.2.6.8 and 6.1.1.4'
F F 0.0171 0.0103 'International Tables Vol C Tables 4.2.6.8 and 6.1.1.4'
N N 0.0061 0.0033 'International Tables Vol C Tables 4.2.6.8 and 6.1.1.4'
P P 0.1023 0.0942 'International Tables Vol C Tables 4.2.6.8 and 6.1.1.4'

loop_
_geom_angle_atom_site_label_1
_geom_angle_atom_site_label_2
_geom_angle_atom_site_label_3
_geom_angle
_geom_angle_site_symmetry_1
_geom_angle_site_symmetry_3
_geom_angle_publ_flag
P1 Cu1 P2 104.855(19) . . ?
N2 Cu1 P1 110.65(4) . . ?
N2 Cu1 P2 114.28(5) . . ?
N1 Cu1 P1 116.30(4) . . ?
N1 Cu1 P2 127.07(5) . . ?
N1 Cu1 N2 81.48(6) . . ?
C20 P1 Cu1 116.64(6) . . ?
C20 P1 C13 104.46(8) . . ?
C20 P1 C26 105.94(8) . . ?
C13 P1 Cu1 107.27(6) . . ?
C26 P1 Cu1 117.36(6) . . ?
C26 P1 C13 103.69(9) . . ?
C32 P2 Cu1 120.62(7) . . ?
C32 P2 C14 103.65(8) . . ?
C32 P2 C38 103.74(9) . . ?
C14 P2 Cu1 107.14(6) . . ?
C38 P2 Cu1 117.41(6) . . ?
C38 P2 C14 101.97(8) . . ?
C13 N3 C14 117.17(14) . . ?
C15 N3 C14 120.93(15) . . ?
C15 N3 C13 121.53(15) . . ?
C5 N2 Cu1 111.36(13) . . ?
C1 N2 Cu1 130.28(13) . . ?
C1 N2 C5 118.21(16) . . ?
C15 N4 C19 117.54(17) . . ?
C6 N1 Cu1 111.45(13) . . ?
C10 N1 Cu1 130.95(14) . . ?
C10 N1 C6 117.52(17) . . ?
C25 C20 P1 117.12(14) . . ?
C21 C20 P1 124.07(15) . . ?
C21 C20 C25 118.78(17) . . ?
C32 C33 H33 119.7 . . ?
C32 C33 C34 120.55(19) . . ?
C34 C33 H33 119.7 . . ?
C33 C32 P2 120.22(14) . . ?
C33 C32 C37 118.83(18) . . ?
C37 C32 P2 120.95(15) . . ?
P2 C14 H14A 109.1 . . ?
P2 C14 H14B 109.1 . . ?
N3 C14 P2 112.50(12) . . ?
N3 C14 H14A 109.1 . . ?
N3 C14 H14B 109.1 . . ?
H14A C14 H14B 107.8 . . ?
N2 C5 C6 117.48(16) . . ?
N2 C5 C4 122.33(19) . . ?
C4 C5 C6 120.19(18) . . ?
P1 C13 H13A 109.3 . . ?
P1 C13 H13B 109.3 . . ?
N3 C13 P1 111.49(12) . . ?
N3 C13 H13A 109.3 . . ?
N3 C13 H13B 109.3 . . ?
H13A C13 H13B 108.0 . . ?
N3 C15 C16 121.80(17) . . ?
N4 C15 N3 116.15(16) . . ?
N4 C15 C16 122.04(17) . . ?
N1 C6 C5 117.51(16) . . ?
N1 C6 C7 122.71(19) . . ?
C7 C6 C5 119.79(18) . . ?
C39 C38 P2 118.33(14) . . ?
C39 C38 C43 118.69(17) . . ?
C43 C38 P2 122.68(15) . . ?
C20 C25 H25 119.4 . . ?
C24 C25 C20 121.13(18) . . ?
C24 C25 H25 119.4 . . ?
C6 C7 C12 118.5(2) . . ?
C8 C7 C6 117.68(19) . . ?
C8 C7 C12 123.80(19) . . ?
C38 C39 H39 119.6 . . ?
C40 C39 C38 120.73(19) . . ?
C40 C39 H39 119.6 . . ?
C31 C26 P1 123.65(15) . . ?
C27 C26 P1 117.43(15) . . ?
C27 C26 C31 118.81(18) . . ?
C15 C16 H16 120.6 . . ?
C17 C16 C15 118.77(19) . . ?
C17 C16 H16 120.6 . . ?
C16 C17 H17 120.0 . . ?
C16 C17 C18 119.99(19) . . ?
C18 C17 H17 120.0 . . ?
C4 C3 H3 120.2 . . ?
C2 C3 H3 120.2 . . ?
C2 C3 C4 119.67(18) . . ?
C5 C4 C11 118.6(2) . . ?
C3 C4 C5 117.64(18) . . ?
C3 C4 C11 123.74(19) . . ?
C25 C24 H24 120.2 . . ?
C25 C24 C23 119.56(19) . . ?
C23 C24 H24 120.2 . . ?
C4 C11 H11 119.4 . . ?
C12 C11 C4 121.27(19) . . ?
C12 C11 H11 119.4 . . ?
N2 C1 H1 118.5 . . ?
N2 C1 C2 123.07(19) . . ?
C2 C1 H1 118.5 . . ?
C7 C8 H8 120.2 . . ?
C9 C8 C7 119.62(19) . . ?
C9 C8 H8 120.2 . . ?
C38 C43 H43 120.0 . . ?
C42 C43 C38 120.1(2) . . ?
C42 C43 H43 120.0 . . ?
C3 C2 C1 119.0(2) . . ?
C3 C2 H2 120.5 . . ?
C1 C2 H2 120.5 . . ?
C33 C34 H34 120.1 . . ?
C35 C34 C33 119.82(19) . . ?
C35 C34 H34 120.1 . . ?
C34 C35 H35 119.9 . . ?
C34 C35 C36 120.15(19) . . ?
C36 C35 H35 119.9 . . ?
C40 C41 H41 120.1 . . ?
C42 C41 H41 120.1 . . ?
C42 C41 C40 119.85(19) . . ?
C26 C31 H31 119.9 . . ?
C30 C31 C26 120.2(2) . . ?
C30 C31 H31 119.9 . . ?
C7 C12 H12 119.2 . . ?
C11 C12 C7 121.51(19) . . ?
C11 C12 H12 119.2 . . ?
C31 C30 H30 119.8 . . ?
C29 C30 C31 120.3(2) . . ?
C29 C30 H30 119.8 . . ?
C26 C27 H27 119.7 . . ?
C28 C27 C26 120.6(2) . . ?
C28 C27 H27 119.7 . . ?
C17 C18 H18 121.3 . . ?
C19 C18 C17 117.38(18) . . ?
C19 C18 H18 121.3 . . ?
C32 C37 H37 119.8 . . ?
C36 C37 C32 120.4(2) . . ?
C36 C37 H37 119.8 . . ?
C8 C9 H9 120.4 . . ?
C8 C9 C10 119.1(2) . . ?
C10 C9 H9 120.4 . . ?
N1 C10 C9 123.3(2) . . ?
N1 C10 H10 118.4 . . ?
C9 C10 H10 118.4 . . ?
C20 C21 H21 120.1 . . ?
C22 C21 C20 119.81(19) . . ?
C22 C21 H21 120.1 . . ?
C35 C36 H36 119.9 . . ?
C37 C36 C35 120.2(2) . . ?
C37 C36 H36 119.9 . . ?
C21 C22 H22 119.6 . . ?
C23 C22 C21 120.83(19) . . ?
C23 C22 H22 119.6 . . ?
C39 C40 H40 120.0 . . ?
C41 C40 C39 120.0(2) . . ?
C41 C40 H40 120.0 . . ?
N4 C19 C18 124.25(19) . . ?
N4 C19 H19 117.9 . . ?
C18 C19 H19 117.9 . . ?
C43 C42 H42 119.7 . . ?
C41 C42 C43 120.6(2) . . ?
C41 C42 H42 119.7 . . ?
C24 C23 H23 120.1 . . ?
C22 C23 C24 119.86(19) . . ?
C22 C23 H23 120.1 . . ?
C30 C29 H29 120.1 . . ?
C28 C29 C30 119.9(2) . . ?
C28 C29 H29 120.1 . . ?
C27 C28 H28 119.9 . . ?
C29 C28 C27 120.2(2) . . ?
C29 C28 H28 119.9 . . ?
F1 B1 F2 112.8(6) . . ?
F1 B1 F3 105.1(5) . . ?
F1 B1 F4 110.0(6) . . ?
F3 B1 F2 112.6(6) . . ?
F4 B1 F2 106.0(5) . . ?
F4 B1 F3 110.4(6) . . ?
F2 B2 F1 102.0(8) . . ?
F6 B2 F1 102.2(8) . . ?
F6 B2 F2 116.7(9) . . ?
F5 B2 F1 116.2(9) . . ?
F5 B2 F2 109.4(9) . . ?
F5 B2 F6 110.3(10) . . ?

loop_
_geom_bond_atom_site_label_1
_geom_bond_atom_site_label_2
_geom_bond_distance
_geom_bond_site_symmetry_2
_geom_bond_publ_flag
Cu1 P1 2.2304(5) . ?
Cu1 P2 2.2417(5) . ?
Cu1 N2 2.0710(15) . ?
Cu1 N1 2.0606(16) . ?
P1 C20 1.8208(19) . ?
P1 C13 1.8602(19) . ?
P1 C26 1.8210(19) . ?
P2 C32 1.8209(19) . ?
P2 C14 1.8750(18) . ?
P2 C38 1.8357(18) . ?
N3 C14 1.457(2) . ?
N3 C13 1.454(2) . ?
N3 C15 1.391(2) . ?
N2 C5 1.363(2) . ?
N2 C1 1.325(3) . ?
N4 C15 1.338(2) . ?
N4 C19 1.349(3) . ?
N1 C6 1.370(2) . ?
N1 C10 1.326(3) . ?
C20 C25 1.397(3) . ?
C20 C21 1.393(3) . ?
C33 H33 0.9500 . ?
C33 C32 1.392(3) . ?
C33 C34 1.393(3) . ?
C32 C37 1.395(3) . ?
C14 H14A 0.9900 . ?
C14 H14B 0.9900 . ?
C5 C6 1.435(3) . ?
C5 C4 1.410(3) . ?
C13 H13A 0.9900 . ?
C13 H13B 0.9900 . ?
C15 C16 1.403(3) . ?
C6 C7 1.408(3) . ?
C38 C39 1.398(3) . ?
C38 C43 1.398(3) . ?
C25 H25 0.9500 . ?
C25 C24 1.383(3) . ?
C7 C8 1.398(3) . ?
C7 C12 1.443(3) . ?
C39 H39 0.9500 . ?
C39 C40 1.388(3) . ?
C26 C31 1.395(3) . ?
C26 C27 1.391(3) . ?
C16 H16 0.9500 . ?
C16 C17 1.375(3) . ?
C17 H17 0.9500 . ?
C17 C18 1.386(3) . ?
C3 H3 0.9500 . ?
C3 C4 1.403(3) . ?
C3 C2 1.367(3) . ?
C4 C11 1.436(3) . ?
C24 H24 0.9500 . ?
C24 C23 1.387(3) . ?
C11 H11 0.9500 . ?
C11 C12 1.344(3) . ?
C1 H1 0.9500 . ?
C1 C2 1.404(3) . ?
C8 H8 0.9500 . ?
C8 C9 1.370(3) . ?
C43 H43 0.9500 . ?
C43 C42 1.393(3) . ?
C2 H2 0.9500 . ?
C34 H34 0.9500 . ?
C34 C35 1.377(3) . ?
C35 H35 0.9500 . ?
C35 C36 1.386(3) . ?
C41 H41 0.9500 . ?
C41 C40 1.386(3) . ?
C41 C42 1.380(3) . ?
C31 H31 0.9500 . ?
C31 C30 1.389(3) . ?
C12 H12 0.9500 . ?
C30 H30 0.9500 . ?
C30 C29 1.380(3) . ?
C27 H27 0.9500 . ?
C27 C28 1.386(3) . ?
C18 H18 0.9500 . ?
C18 C19 1.377(3) . ?
C37 H37 0.9500 . ?
C37 C36 1.382(3) . ?
C9 H9 0.9500 . ?
C9 C10 1.403(3) . ?
C10 H10 0.9500 . ?
C21 H21 0.9500 . ?
C21 C22 1.389(3) . ?
C36 H36 0.9500 . ?
C22 H22 0.9500 . ?
C22 C23 1.380(3) . ?
C40 H40 0.9500 . ?
C19 H19 0.9500 . ?
C42 H42 0.9500 . ?
C23 H23 0.9500 . ?
C29 H29 0.9500 . ?
C29 C28 1.378(3) . ?
C28 H28 0.9500 . ?
F1 B1 1.311(10) . ?
F1 B2 1.503(12) . ?
F2 B1 1.409(9) . ?
F2 B2 1.413(15) . ?
F3 B1 1.390(7) . ?
F4 B1 1.381(7) . ?
F6 B2 1.379(12) . ?
F5 B2 1.373(13) . ?

loop_
_geom_torsion_atom_site_label_1
_geom_torsion_atom_site_label_2
_geom_torsion_atom_site_label_3
_geom_torsion_atom_site_label_4
_geom_torsion
_geom_torsion_site_symmetry_1
_geom_torsion_site_symmetry_2
_geom_torsion_site_symmetry_3
_geom_torsion_site_symmetry_4
_geom_torsion_publ_flag
Cu1 P1 C20 C25 30.99(17) . . . . ?
Cu1 P1 C20 C21 -151.00(15) . . . . ?
Cu1 P1 C13 N3 -51.43(13) . . . . ?
Cu1 P1 C26 C31 -129.50(15) . . . . ?
Cu1 P1 C26 C27 46.62(17) . . . . ?
Cu1 P2 C32 C33 11.46(17) . . . . ?
Cu1 P2 C32 C37 -168.20(13) . . . . ?
Cu1 P2 C14 N3 47.95(13) . . . . ?
Cu1 P2 C38 C39 54.31(16) . . . . ?
Cu1 P2 C38 C43 -119.35(15) . . . . ?
Cu1 N2 C5 C6 6.8(2) . . . . ?
Cu1 N2 C5 C4 -173.30(14) . . . . ?
Cu1 N2 C1 C2 172.88(15) . . . . ?
Cu1 N1 C6 C5 -5.48(19) . . . . ?
Cu1 N1 C6 C7 174.42(14) . . . . ?
Cu1 N1 C10 C9 -175.55(15) . . . . ?
P1 C20 C25 C24 175.70(15) . . . . ?
P1 C20 C21 C22 -176.57(17) . . . . ?
P1 C26 C31 C30 175.28(15) . . . . ?
P1 C26 C27 C28 -176.76(16) . . . . ?
P2 C32 C37 C36 178.94(16) . . . . ?
P2 C38 C39 C40 -173.48(15) . . . . ?
P2 C38 C43 C42 172.69(15) . . . . ?
N3 C15 C16 C17 178.32(18) . . . . ?
N2 C5 C6 N1 -1.0(2) . . . . ?
N2 C5 C6 C7 179.14(16) . . . . ?
N2 C5 C4 C3 -1.1(3) . . . . ?
N2 C5 C4 C11 177.98(17) . . . . ?
N2 C1 C2 C3 0.1(3) . . . . ?
N4 C15 C16 C17 -1.4(3) . . . . ?
N1 C6 C7 C8 2.6(3) . . . . ?
N1 C6 C7 C12 -176.87(16) . . . . ?
C20 P1 C13 N3 72.97(14) . . . . ?
C20 P1 C26 C31 98.23(17) . . . . ?
C20 P1 C26 C27 -85.65(16) . . . . ?
C20 C25 C24 C23 1.8(3) . . . . ?
C20 C21 C22 C23 0.2(3) . . . . ?
C33 C32 C37 C36 -0.7(3) . . . . ?
C33 C34 C35 C36 -0.4(3) . . . . ?
C32 P2 C14 N3 -80.61(14) . . . . ?
C32 P2 C38 C39 -169.85(15) . . . . ?
C32 P2 C38 C43 16.49(18) . . . . ?
C32 C33 C34 C35 -0.7(3) . . . . ?
C32 C37 C36 C35 -0.3(3) . . . . ?
C14 P2 C32 C33 131.20(15) . . . . ?
C14 P2 C32 C37 -48.46(17) . . . . ?
C14 P2 C38 C39 -62.38(16) . . . . ?
C14 P2 C38 C43 123.95(17) . . . . ?
C14 N3 C13 P1 86.70(17) . . . . ?
C14 N3 C15 N4 -0.8(2) . . . . ?
C14 N3 C15 C16 179.54(17) . . . . ?
C5 N2 C1 C2 -2.2(3) . . . . ?
C5 C6 C7 C8 -177.47(17) . . . . ?
C5 C6 C7 C12 3.0(3) . . . . ?
C5 C4 C11 C12 2.8(3) . . . . ?
C13 P1 C20 C25 -87.20(16) . . . . ?
C13 P1 C20 C21 90.81(18) . . . . ?
C13 P1 C26 C31 -11.46(18) . . . . ?
C13 P1 C26 C27 164.66(15) . . . . ?
C13 N3 C14 P2 -84.72(17) . . . . ?
C13 N3 C15 N4 -173.57(16) . . . . ?
C13 N3 C15 C16 6.7(3) . . . . ?
C15 N3 C14 P2 102.16(17) . . . . ?
C15 N3 C13 P1 -100.22(17) . . . . ?
C15 N4 C19 C18 -1.3(3) . . . . ?
C15 C16 C17 C18 0.1(3) . . . . ?
C6 N1 C10 C9 0.9(3) . . . . ?
C6 C5 C4 C3 178.79(17) . . . . ?
C6 C5 C4 C11 -2.2(3) . . . . ?
C6 C7 C8 C9 -0.7(3) . . . . ?
C6 C7 C12 C11 -2.5(3) . . . . ?
C38 P2 C32 C33 -122.60(15) . . . . ?
C38 P2 C32 C37 57.74(17) . . . . ?
C38 P2 C14 N3 171.86(13) . . . . ?
C38 C39 C40 C41 0.8(3) . . . . ?
C38 C43 C42 C41 0.2(3) . . . . ?
C25 C20 C21 C22 1.4(3) . . . . ?
C25 C24 C23 C22 -0.2(3) . . . . ?
C7 C8 C9 C10 -0.9(3) . . . . ?
C39 C38 C43 C42 -1.0(3) . . . . ?
C26 P1 C20 C25 163.67(15) . . . . ?
C26 P1 C20 C21 -18.32(19) . . . . ?
C26 P1 C13 N3 -176.25(12) . . . . ?
C26 C31 C30 C29 1.3(3) . . . . ?
C26 C27 C28 C29 1.2(3) . . . . ?
C16 C17 C18 C19 0.5(3) . . . . ?
C17 C18 C19 N4 0.1(3) . . . . ?
C3 C4 C11 C12 -178.24(19) . . . . ?
C4 C5 C6 N1 179.17(16) . . . . ?
C4 C5 C6 C7 -0.7(3) . . . . ?
C4 C3 C2 C1 1.5(3) . . . . ?
C4 C11 C12 C7 -0.4(3) . . . . ?
C1 N2 C5 C6 -177.18(16) . . . . ?
C1 N2 C5 C4 2.7(3) . . . . ?
C8 C7 C12 C11 178.04(19) . . . . ?
C8 C9 C10 N1 0.9(3) . . . . ?
C43 C38 C39 C40 0.4(3) . . . . ?
C2 C3 C4 C5 -1.1(3) . . . . ?
C2 C3 C4 C11 179.94(19) . . . . ?
C34 C33 C32 P2 -178.44(14) . . . . ?
C34 C33 C32 C37 1.2(3) . . . . ?
C34 C35 C36 C37 0.9(3) . . . . ?
C31 C26 C27 C28 -0.4(3) . . . . ?
C31 C30 C29 C28 -0.5(3) . . . . ?
C12 C7 C8 C9 178.73(19) . . . . ?
C30 C29 C28 C27 -0.8(3) . . . . ?
C27 C26 C31 C30 -0.8(3) . . . . ?
C10 N1 C6 C5 177.42(16) . . . . ?
C10 N1 C6 C7 -2.7(3) . . . . ?
C21 C20 C25 C24 -2.4(3) . . . . ?
C21 C22 C23 C24 -0.8(4) . . . . ?
C40 C41 C42 C43 1.0(3) . . . . ?
C19 N4 C15 N3 -177.79(17) . . . . ?
C19 N4 C15 C16 1.9(3) . . . . ?
C42 C41 C40 C39 -1.6(3) . . . . ?
B1 F1 B2 F2 -69(2) . . . . ?
B1 F1 B2 F6 170(3) . . . . ?
B1 F1 B2 F5 50(2) . . . . ?
B1 F2 B2 F1 54(2) . . . . ?
B1 F2 B2 F6 165(3) . . . . ?
B1 F2 B2 F5 -69(2) . . . . ?
B2 F1 B1 F2 84(3) . . . . ?
B2 F1 B1 F3 -152(3) . . . . ?
B2 F1 B1 F4 -34(2) . . . . ?
B2 F2 B1 F1 -100(2) . . . . ?
B2 F2 B1 F3 142(3) . . . . ?
B2 F2 B1 F4 20.9(19) . . . . ?
